data_7249484
loop_
_publ_author_name
'Pathi , Vijay Babu'
'Das, Pranotosh'
'Guin, Abhyuday'
'Debnath, Manish'
'Banerji, Biswadip'

_publ_section_title
;
 Metal-Free Synthesis of N-fused Quinazolino-quinazoline-diones as MALAT1
 RNA triple helix Intercalator
;
_journal_name_full 'RSC Medicinal Chemistry'
_journal_paper_doi 10.1039/D4MD00614C
_journal_year 2024
_chemical_formula_moiety 'C21 H14 N4 O2'
_chemical_formula_sum 'C21 H14 N4 O2'
_chemical_formula_weight 354.371
_chemical_name_systematic 6-(pyridin-4-ylmethyl)-5H-quinazolino[3,2-a]quinazoline-5,12(6H)-dione
_space_group_crystal_system triclinic
_space_group_IT_number 2
_space_group_name_Hall '-P 1'
_space_group_name_H-M_alt 'P -1'
_symmetry_Int_Tables_number 2
_audit_creation_date 2023-12-12
_audit_creation_method
;
Olex2 1.5-beta
(compiled 2023.08.24 svn.re1ec1418 for OlexSys, GUI svn.r6817)
;
_audit_update_record
;
2024-05-21 deposited with the CCDC.	2024-10-21 downloaded from the CCDC.
;
_cell_angle_alpha 65.804(1)
_cell_angle_beta 74.301(2)
_cell_angle_gamma 72.465(2)
_cell_formula_units_Z 2
_cell_length_a 7.3072(3)
_cell_length_b 10.6416(4)
_cell_length_c 12.3542(4)
_cell_measurement_reflns_used 9663
_cell_measurement_temperature 297.00
_cell_measurement_theta_max 66.550
_cell_measurement_theta_min 6.648
_cell_volume 823.52(5)
_computing_cell_refinement 'SAINT V8.40B (?, 2016)'
_computing_data_collection 'Bruker APEX3 ver.2018.7-2(Bruker AXS)'
_computing_data_reduction 'SAINT V8.40B (?, 2016)'
_computing_molecular_graphics 'Bruker ShelXLe(Huebschle et all. 2011)'
_computing_publication_material 'Bruker ShelXLe(Huebschle et all. 2011)'
_computing_structure_refinement 'SHELXL-2018/3 (Sheldrick 2018)'
_computing_structure_solution 'SHELXT 2014/5(Sheldrick 2014)'
_diffrn_ambient_temperature 297.00
_diffrn_detector 'CPAD area detector'
_diffrn_detector_area_resol_mean 7.407
_diffrn_detector_type 'Bruker Photon III'
_diffrn_measured_fraction_theta_full 0.9816
_diffrn_measured_fraction_theta_max 0.9816
_diffrn_measurement_device 'four-circle diffractometer'
_diffrn_measurement_device_type 'Bruker APEX-II CCD'
_diffrn_measurement_method '\f and \w scans'
_diffrn_radiation_collimation '0.5 mm double-pinhole'
_diffrn_radiation_monochromator 'mirror optics'
_diffrn_radiation_probe x-ray
_diffrn_radiation_type 'Cu K\a'
_diffrn_radiation_wavelength 1.54178
_diffrn_reflns_av_R_equivalents 0.0918
_diffrn_reflns_av_unetI/netI 0.0524
_diffrn_reflns_Laue_measured_fraction_full 0.9816
_diffrn_reflns_Laue_measured_fraction_max 0.9816
_diffrn_reflns_limit_h_max 8
_diffrn_reflns_limit_h_min -8
_diffrn_reflns_limit_k_max 12
_diffrn_reflns_limit_k_min -12
_diffrn_reflns_limit_l_max 14
_diffrn_reflns_limit_l_min -14
_diffrn_reflns_number 29889
_diffrn_reflns_point_group_measured_fraction_full 0.9816
_diffrn_reflns_point_group_measured_fraction_max 0.9816
_diffrn_reflns_theta_full 66.8829
_diffrn_reflns_theta_max 66.88
_diffrn_reflns_theta_min 6.65
_diffrn_source 'microfocus sealed X-ray tube'
_diffrn_source_current 1.2
_diffrn_source_power 0.06
_diffrn_source_type 'Incoatec I\ms Diamond'
_diffrn_source_voltage 50.0
_diffrn_standards_number 0
_exptl_absorpt_coefficient_mu 0.776
_exptl_absorpt_correction_T_max 0.7528
_exptl_absorpt_correction_T_min 0.4224
_exptl_absorpt_correction_type multi-scan
_exptl_absorpt_process_details
;
SADABS-2016/2 (Bruker,2016/2) was used for absorption correction.
wR2(int) was 0.1673 before and 0.1199 after correction.
The Ratio of minimum to maximum transmission is 0.5611.
The \l/2 correction factor is Not present.
;
_exptl_crystal_colour 'clear light colourless'
_exptl_crystal_colour_lustre clear
_exptl_crystal_colour_modifier light
_exptl_crystal_colour_primary colourless
_exptl_crystal_density_diffrn 1.429
_exptl_crystal_description needle
_exptl_crystal_F_000 369.277
_exptl_crystal_recrystallization_method 'Slow evaporation of solvent'
_exptl_crystal_size_max 0.24
_exptl_crystal_size_mid 0.21
_exptl_crystal_size_min 0.17
_refine_diff_density_max 0.4346
_refine_diff_density_min -0.2925
_refine_diff_density_rms 0.0802
_refine_ls_d_res_high 0.8382
_refine_ls_d_res_low 6.6589
_refine_ls_extinction_coef 0.33(4)
_refine_ls_extinction_expression Fc^*^=kFc[1+0.001xFc^2^\l^3^/sin(2\q)]^-1/4^
_refine_ls_goodness_of_fit_ref 1.2779
_refine_ls_hydrogen_treatment constr
_refine_ls_matrix_type full
_refine_ls_number_constraints 27
_refine_ls_number_parameters 245
_refine_ls_number_reflns 2878
_refine_ls_number_restraints 5
_refine_ls_restrained_S_all 1.2767
_refine_ls_R_factor_all 0.1230
_refine_ls_R_factor_gt 0.1107
_refine_ls_shift/su_max -0.0008
_refine_ls_shift/su_mean 0.0002
_refine_ls_structure_factor_coef Fsqd
_refine_ls_weighting_details 'w=1/[\s^2^(Fo^2^)+(0.2P)^2^] where P=(Fo^2^+2Fc^2^)/3'
_refine_ls_weighting_scheme calc
_refine_ls_wR_factor_gt 0.2912
_refine_ls_wR_factor_ref 0.3116
_reflns_Friedel_coverage 0.0
_reflns_limit_h_max 8
_reflns_limit_h_min -8
_reflns_limit_k_max 12
_reflns_limit_k_min -11
_reflns_limit_l_max 14
_reflns_limit_l_min 0
_reflns_number_gt 2232
_reflns_number_total 2878
_reflns_threshold_expression I>=2u(I)
_cod_data_source_file d4md00614c2.cif
_cod_data_source_block BBVB_300_0m_a
_cod_database_code 7249484
_olex2_refinement_description
;
1. Fixed Uiso
 At 1.2 times of:
  All C(H) groups, All C(H,H) groups
2. Restrained distances
 O001-C00D
 with sigma of 0.02
 O003-C00J
 with sigma of 0.02
3. Rigid body (RIGU) restrains
 O001, O003
 with sigma for 1-2 distances of 0.004 and sigma for 1-3 distances of 0.004
 C00R, C00M
 with sigma for 1-2 distances of 0.004 and sigma for 1-3 distances of 0.004
4.a Secondary CH2 refined with riding coordinates:
 C00G(H00a,H00b)
4.b Aromatic/amide H refined with riding coordinates:
 C00E(H00E), C00F(H00F), C00H(H00H), C00I(H00I), C00K(H00K), C00L(H00L),
 C00M(H00M), C00N(H00N), C00O(H00O), C00P(H00P), C00Q(H00Q), C00R(H00R)
;
_olex2_submission_special_instructions 'No special instructions were received'

loop_
_space_group_symop_id
_space_group_symop_operation_xyz
1 x,y,z
2 -x,-y,-z

loop_
_atom_site_label
_atom_site_type_symbol
_atom_site_fract_x
_atom_site_fract_y
_atom_site_fract_z
_atom_site_U_iso_or_equiv
_atom_site_adp_type
_atom_site_occupancy
_atom_site_refinement_flags_posn
_atom_site_refinement_flags_adp
O001 O 0.6056(4) 0.7018(2) 0.4258(2) 0.0990(9) Uani 1.000000 D U
O003 O 0.8484(4) 0.0586(2) 0.6953(2) 0.1068(9) Uani 1.000000 D U
N002 N 0.6906(3) 0.4859(2) 0.5718(2) 0.0638(7) Uani 1.000000 . .
N004 N 0.5659(3) 0.4580(2) 0.7782(2) 0.0698(7) Uani 1.000000 . .
N005 N 0.7148(3) 0.2611(2) 0.7329(2) 0.0687(7) Uani 1.000000 . .
N006 N 0.0432(4) 0.1883(3) 0.9631(3) 0.0878(9) Uani 1.000000 . .
C00A C 0.8135(4) 0.4198(3) 0.4889(3) 0.0656(8) Uani 1.000000 . .
C00B C 0.8761(4) 0.2731(3) 0.5315(3) 0.0720(8) Uani 1.000000 . .
C00C C 0.4919(4) 0.6020(3) 0.7449(2) 0.0665(8) Uani 1.000000 . .
C00D C 0.6012(4) 0.6322(3) 0.5316(3) 0.0696(8) Uani 1.000000 D .
C00E C 0.3533(4) 0.1293(3) 0.8472(3) 0.0725(8) Uani 1.000000 . .
H00E H 0.4253(4) 0.0882(3) 0.7909(3) 0.0870(10) Uiso 1.000000 R .
C00F C 0.1562(4) 0.1366(3) 0.8808(3) 0.0762(9) Uani 1.000000 . .
H00F H 0.0982(4) 0.1028(3) 0.8430(3) 0.0915(10) Uiso 1.000000 R .
C00G C 0.6579(4) 0.1802(3) 0.8630(3) 0.0750(9) Uani 1.000000 . .
H00a H 0.7294(4) 0.0830(3) 0.8814(3) 0.0900(10) Uiso 1.000000 R .
H00b H 0.6939(4) 0.2195(3) 0.9106(3) 0.0900(10) Uiso 1.000000 R .
C00H C 0.3994(4) 0.6604(3) 0.8343(3) 0.0803(9) Uani 1.000000 . .
H00H H 0.3889(4) 0.6024(3) 0.9150(3) 0.0964(11) Uiso 1.000000 R .
C00I C 0.3251(5) 0.8016(3) 0.8030(3) 0.0834(10) Uani 1.000000 . .
H00I H 0.2659(5) 0.8395(3) 0.8629(3) 0.1000(11) Uiso 1.000000 R .
C00J C 0.8126(4) 0.1874(3) 0.6575(3) 0.0755(9) Uani 1.000000 D .
C00K C 0.3361(5) 0.8897(3) 0.6838(3) 0.0835(9) Uani 1.000000 . .
H00K H 0.2848(5) 0.9861(3) 0.6640(3) 0.1002(11) Uiso 1.000000 R .
C00L C 0.4232(4) 0.8349(3) 0.5941(3) 0.0771(9) Uani 1.000000 . .
H00L H 0.4283(4) 0.8936(3) 0.5136(3) 0.0925(10) Uiso 1.000000 R .
C00M C 0.3272(5) 0.2380(4) 0.9840(3) 0.0855(10) Uani 1.000000 . U
H00M H 0.3805(5) 0.2744(4) 1.0223(3) 0.1026(12) Uiso 1.000000 R .
C00N C 1.0588(5) 0.2766(4) 0.3380(3) 0.0885(10) Uani 1.000000 . .
H00N H 1.1384(5) 0.2297(4) 0.2872(3) 0.1062(12) Uiso 1.000000 R .
C00O C 0.9971(4) 0.2039(3) 0.4564(3) 0.0823(9) Uani 1.000000 . .
H00O H 1.0374(4) 0.1061(3) 0.4869(3) 0.0988(11) Uiso 1.000000 R .
C00P C 0.8793(4) 0.4943(3) 0.3683(3) 0.0782(9) Uani 1.000000 . .
H00P H 0.8421(4) 0.5922(3) 0.3372(3) 0.0939(11) Uiso 1.000000 R .
C00Q C 0.9991(5) 0.4221(4) 0.2959(3) 0.0868(10) Uani 1.000000 . .
H00Q H 1.0417(5) 0.4729(4) 0.2158(3) 0.1042(12) Uiso 1.000000 R .
C00R C 0.1320(5) 0.2380(4) 1.0122(3) 0.0925(10) Uani 1.000000 . U
H00R H 0.0567(5) 0.2757(4) 1.0701(3) 0.1110(13) Uiso 1.000000 R .
C007 C 0.4436(4) 0.1834(3) 0.8979(2) 0.0687(8) Uani 1.000000 . .
C008 C 0.5040(4) 0.6902(3) 0.6250(3) 0.0665(8) Uani 1.000000 . .
C009 C 0.6542(4) 0.4077(3) 0.6948(2) 0.0634(7) Uani 1.000000 . .

loop_
_atom_site_aniso_label
_atom_site_aniso_U_11
_atom_site_aniso_U_22
_atom_site_aniso_U_33
_atom_site_aniso_U_12
_atom_site_aniso_U_13
_atom_site_aniso_U_23
O001 0.126(2) 0.0790(14) 0.0666(14) -0.0030(12) -0.0060(12) -0.0211(11)
O003 0.122(2) 0.0659(13) 0.1067(19) -0.0095(12) 0.0033(14) -0.0268(12)
N002 0.0634(13) 0.0641(13) 0.0665(14) -0.0179(10) -0.0044(10) -0.0272(10)
N004 0.0706(14) 0.0714(14) 0.0698(14) -0.0212(11) -0.0015(10) -0.0299(11)
N005 0.0661(14) 0.0632(13) 0.0732(15) -0.0171(10) -0.0057(10) -0.0224(11)
N006 0.0727(16) 0.0985(18) 0.099(2) -0.0279(13) -0.0037(13) -0.0419(15)
C00A 0.0574(14) 0.0717(16) 0.0725(17) -0.0189(12) -0.0026(11) -0.0321(13)
C00B 0.0632(16) 0.0741(17) 0.0820(19) -0.0161(13) -0.0044(13) -0.0352(14)
C00C 0.0654(16) 0.0693(16) 0.0684(17) -0.0239(12) -0.0025(12) -0.0272(13)
C00D 0.0708(17) 0.0665(15) 0.0690(17) -0.0168(12) -0.0069(12) -0.0236(13)
C00E 0.0763(18) 0.0728(16) 0.0705(16) -0.0235(13) -0.0053(13) -0.0270(13)
C00F 0.0731(18) 0.0865(18) 0.0776(18) -0.0321(14) -0.0049(13) -0.0321(15)
C00G 0.0746(17) 0.0734(16) 0.0706(17) -0.0222(13) -0.0116(13) -0.0155(13)
C00H 0.083(2) 0.0855(19) 0.0778(19) -0.0252(15) 0.0036(14) -0.0400(15)
C00I 0.087(2) 0.087(2) 0.085(2) -0.0247(15) 0.0034(15) -0.0467(17)
C00J 0.0702(17) 0.0663(16) 0.087(2) -0.0117(12) -0.0060(13) -0.0314(14)
C00K 0.082(2) 0.0748(18) 0.100(2) -0.0150(14) -0.0072(16) -0.0450(17)
C00L 0.0809(19) 0.0701(16) 0.082(2) -0.0180(14) -0.0076(14) -0.0316(15)
C00M 0.086(2) 0.103(2) 0.085(2) -0.0392(16) -0.0030(15) -0.0457(18)
C00N 0.079(2) 0.104(2) 0.093(2) -0.0183(17) 0.0031(16) -0.057(2)
C00O 0.0728(18) 0.0809(19) 0.097(2) -0.0125(14) -0.0028(15) -0.0458(17)
C00P 0.0791(19) 0.0817(19) 0.0732(18) -0.0224(14) 0.0023(14) -0.0331(14)
C00Q 0.081(2) 0.105(2) 0.075(2) -0.0251(16) 0.0066(15) -0.0414(17)
C00R 0.086(2) 0.118(3) 0.091(2) -0.0372(17) 0.0056(15) -0.057(2)
C007 0.0688(16) 0.0649(14) 0.0693(16) -0.0214(12) -0.0098(12) -0.0172(12)
C008 0.0617(15) 0.0677(15) 0.0756(17) -0.0196(12) -0.0042(12) -0.0316(13)
C009 0.0608(14) 0.0641(15) 0.0660(16) -0.0212(11) -0.0053(11) -0.0218(12)

loop_
_atom_type_symbol
_atom_type_scat_dispersion_real
_atom_type_scat_dispersion_imag
_atom_type_scat_Cromer_Mann_a1
_atom_type_scat_Cromer_Mann_a2
_atom_type_scat_Cromer_Mann_a3
_atom_type_scat_Cromer_Mann_a4
_atom_type_scat_Cromer_Mann_b1
_atom_type_scat_Cromer_Mann_b2
_atom_type_scat_Cromer_Mann_b3
_atom_type_scat_Cromer_Mann_b4
_atom_type_scat_Cromer_Mann_c
_atom_type_scat_source
_atom_type_scat_dispersion_source
C 0.01788 0.00908 2.31000 1.02000 1.58860 0.86500 20.84390 10.20750 0.56870 51.65120 0.21560 'International Tables Volume C Table 6.1.1.4 (pp. 500-502)' 'Brennan, Cowan, Rev. Sci. Instrum., 1992, 63, 850'
H 0.00000 0.00000 0.49300 0.32291 0.14019 0.04081 10.51090 26.12570 3.14236 57.79970 0.00304 'International Tables Volume C Table 6.1.1.4 (pp. 500-502)' 'Brennan, Cowan, Rev. Sci. Instrum., 1992, 63, 850'
N 0.03110 0.01806 12.21260 3.13220 2.01250 1.16630 0.00570 9.89330 28.99750 0.58260 -11.52900 'International Tables Volume C Table 6.1.1.4 (pp. 500-502)' 'Brennan, Cowan, Rev. Sci. Instrum., 1992, 63, 850'
O 0.04960 0.03233 3.04850 2.28680 1.54630 0.86700 13.27710 5.70110 0.32390 32.90890 0.25080 'International Tables Volume C Table 6.1.1.4 (pp. 500-502)' 'Brennan, Cowan, Rev. Sci. Instrum., 1992, 63, 850'

loop_
_geom_angle_atom_site_label_1
_geom_angle_atom_site_label_2
_geom_angle_atom_site_label_3
_geom_angle
_geom_angle_site_symmetry_1
_geom_angle_site_symmetry_3
_geom_angle_publ_flag
C00D N002 C00A 121.3(2) . . ?
C009 N002 C00A 120.7(2) . . ?
C009 N002 C00D 118.0(2) . . ?
C009 N004 C00C 118.2(2) . . ?
C00J N005 C00G 118.6(2) . . ?
C009 N005 C00G 116.9(2) . . ?
C009 N005 C00J 124.4(2) . . ?
C00R N006 C00F 115.2(3) . . ?
C00B C00A N002 118.4(3) . . ?
C00P C00A N002 123.7(3) . . ?
C00P C00A C00B 117.8(3) . . ?
C00J C00B C00A 121.0(2) . . ?
C00O C00B C00A 121.0(3) . . ?
C00O C00B C00J 118.1(3) . . ?
C00H C00C N004 119.4(3) . . ?
C008 C00C N004 121.6(2) . . ?
C008 C00C C00H 119.0(3) . . ?
N002 C00D O001 121.3(2) . . ?
C008 C00D O001 122.8(3) . . ?
C008 C00D N002 115.9(2) . . ?
C00F C00E H00E 120.30(16) . . ?
C007 C00E H00E 120.30(17) . . ?
C007 C00E C00F 119.4(3) . . ?
C00E C00F N006 124.7(3) . . ?
H00F C00F N006 117.65(16) . . ?
H00F C00F C00E 117.65(16) . . ?
H00a C00G N005 109.09(14) . . ?
H00b C00G N005 109.09(14) . . ?
H00b C00G H00a 107.8 . . ?
C007 C00G N005 112.5(2) . . ?
C007 C00G H00a 109.09(14) . . ?
C007 C00G H00b 109.09(16) . . ?
H00H C00H C00C 119.95(18) . . ?
C00I C00H C00C 120.1(3) . . ?
C00I C00H H00H 119.95(18) . . ?
H00I C00I C00H 119.42(18) . . ?
C00K C00I C00H 121.2(3) . . ?
C00K C00I H00I 119.42(16) . . ?
N005 C00J O003 121.1(3) . . ?
C00B C00J O003 122.9(3) . . ?
C00B C00J N005 115.9(2) . . ?
H00K C00K C00I 120.02(16) . . ?
C00L C00K C00I 120.0(3) . . ?
C00L C00K H00K 120.02(19) . . ?
H00L C00L C00K 120.25(19) . . ?
C008 C00L C00K 119.5(3) . . ?
C008 C00L H00L 120.25(17) . . ?
C00R C00M H00M 120.43(18) . . ?
C007 C00M H00M 120.43(17) . . ?
C007 C00M C00R 119.1(3) . . ?
C00O C00N H00N 121.02(18) . . ?
C00Q C00N H00N 121.02(18) . . ?
C00Q C00N C00O 118.0(3) . . ?
C00N C00O C00B 121.2(3) . . ?
H00O C00O C00B 119.42(19) . . ?
H00O C00O C00N 119.42(18) . . ?
H00P C00P C00A 120.16(17) . . ?
C00Q C00P C00A 119.7(3) . . ?
C00Q C00P H00P 120.2(2) . . ?
C00P C00Q C00N 122.4(3) . . ?
H00Q C00Q C00N 118.81(18) . . ?
H00Q C00Q C00P 118.8(2) . . ?
C00M C00R N006 124.9(3) . . ?
H00R C00R N006 117.55(18) . . ?
H00R C00R C00M 117.55(18) . . ?
C00G C007 C00E 121.6(3) . . ?
C00M C007 C00E 116.6(3) . . ?
C00M C007 C00G 121.8(3) . . ?
C00D C008 C00C 119.8(2) . . ?
C00L C008 C00C 120.3(2) . . ?
C00L C008 C00D 119.9(3) . . ?
N004 C009 N002 125.9(2) . . ?
N005 C009 N002 118.4(2) . . ?
N005 C009 N004 115.7(2) . . ?

loop_
_geom_bond_atom_site_label_1
_geom_bond_atom_site_label_2
_geom_bond_distance
_geom_bond_site_symmetry_2
_geom_bond_publ_flag
O001 C00D 1.207(4) . ?
O003 C00J 1.221(4) . ?
N002 C00A 1.437(3) . ?
N002 C00D 1.424(4) . ?
N002 C009 1.396(3) . ?
N004 C00C 1.383(3) . ?
N004 C009 1.284(3) . ?
N005 C00G 1.489(3) . ?
N005 C00J 1.376(4) . ?
N005 C009 1.395(3) . ?
N006 C00F 1.322(4) . ?
N006 C00R 1.323(4) . ?
C00A C00B 1.396(4) . ?
C00A C00P 1.397(4) . ?
C00B C00J 1.473(4) . ?
C00B C00O 1.382(4) . ?
C00C C00H 1.402(4) . ?
C00C C008 1.387(4) . ?
C00D C008 1.446(4) . ?
C00E H00E 0.9300 . ?
C00E C00F 1.374(4) . ?
C00E C007 1.381(4) . ?
C00F H00F 0.9300 . ?
C00G H00a 0.9700 . ?
C00G H00b 0.9700 . ?
C00G C007 1.501(4) . ?
C00H H00H 0.9300 . ?
C00H C00I 1.360(4) . ?
C00I H00I 0.9300 . ?
C00I C00K 1.379(5) . ?
C00K H00K 0.9300 . ?
C00K C00L 1.378(4) . ?
C00L H00L 0.9300 . ?
C00L C008 1.399(4) . ?
C00M H00M 0.9300 . ?
C00M C00R 1.374(4) . ?
C00M C007 1.382(4) . ?
C00N H00N 0.9300 . ?
C00N C00O 1.366(5) . ?
C00N C00Q 1.383(5) . ?
C00O H00O 0.9300 . ?
C00P H00P 0.9300 . ?
C00P C00Q 1.375(4) . ?
C00Q H00Q 0.9300 . ?
C00R H00R 0.9300 . ?

loop_
_geom_torsion_atom_site_label_1
_geom_torsion_atom_site_label_2
_geom_torsion_atom_site_label_3
_geom_torsion_atom_site_label_4
_geom_torsion
_geom_torsion_site_symmetry_1
_geom_torsion_site_symmetry_2
_geom_torsion_site_symmetry_3
_geom_torsion_site_symmetry_4
_geom_torsion_publ_flag
O001 C00D N002 C00A 9.3(3) . . . . ?
O001 C00D N002 C009 -170.2(3) . . . . ?
O001 C00D C008 C00C 175.1(3) . . . . ?
O001 C00D C008 C00L -5.1(3) . . . . ?
O003 C00J N005 C00G 1.7(4) . . . . ?
O003 C00J N005 C009 -174.4(3) . . . . ?
O003 C00J C00B C00A 172.7(3) . . . . ?
O003 C00J C00B C00O -6.3(4) . . . . ?
N002 C00A C00B C00J 2.0(3) . . . . ?
N002 C00A C00B C00O -178.9(3) . . . . ?
N002 C00A C00P C00Q 179.0(3) . . . . ?
N002 C00D C008 C00C -4.0(3) . . . . ?
N002 C00D C008 C00L 175.7(3) . . . . ?
N002 C009 N004 C00C 2.8(3) . . . . ?
N002 C009 N005 C00G -174.6(2) . . . . ?
N002 C009 N005 C00J 1.5(3) . . . . ?
N004 C00C C00H C00I -179.7(3) . . . . ?
N004 C00C C008 C00D -1.9(3) . . . . ?
N004 C00C C008 C00L 178.3(3) . . . . ?
N004 C009 N005 C00G 4.3(3) . . . . ?
N004 C009 N005 C00J -179.6(3) . . . . ?
N005 C00G C007 C00E 61.0(3) . . . . ?
N005 C00G C007 C00M -120.2(3) . . . . ?
N005 C00J C00B C00A -9.5(3) . . . . ?
N005 C00J C00B C00O 171.4(3) . . . . ?
N006 C00F C00E C007 -2.5(4) . . . . ?
N006 C00R C00M C007 0.3(4) . . . . ?
C00A C00B C00O C00N -0.3(3) . . . . ?
C00A C00P C00Q C00N -0.1(3) . . . . ?
C00B C00O C00N C00Q 1.1(4) . . . . ?
C00C C00H C00I C00K 1.0(4) . . . . ?
C00C C008 C00L C00K 1.7(3) . . . . ?
C00D C008 C00L C00K -178.0(3) . . . . ?
C00E C007 C00M C00R -1.2(3) . . . . ?
C00G C007 C00M C00R -180.0(3) . . . . ?
C00H C00I C00K C00L 0.1(4) . . . . ?
C00I C00K C00L C008 -1.5(3) . . . . ?

loop_
_restr_equal_distance_atom_site_label_1
_restr_equal_distance_atom_site_label_2
_restr_equal_distance_site_symmetry_2
_restr_equal_distance_class_id
O001 C00D 1 1
O003 C00J 1 2

loop_
_restr_equal_distance_class_class_id
_restr_equal_distance_class_target_weight_param
_restr_equal_distance_class_average
_restr_equal_distance_class_esd
_restr_equal_distance_class_diff_max
1 0.0200 1.2066 0.0000 0.0000
2 0.0200 1.2207 0.0000 0.0000

loop_
_restr_rigu_atom_site_label_1
_restr_rigu_atom_site_label_2
_restr_rigu_target_weight_param
_restr_rigu_u13_diff
_restr_rigu_u23_diff
_restr_rigu_u33_diff
C00M C00R 0.004000 -0.006297 0.008937 -0.001638
